data_7220025
loop_
_publ_author_name
'Clerici, Francesca'
'Ruffoni, Alessandro'
'Contini, Alessandro'
'Soave, Raffaella'
'Lo Presti, Leonardo'
'Esposto, Irene'
'nava, donatella'
'Pellegrino, Sara'
'Gelmi, Maria Luisa'
'maffucci, irene'

_publ_section_title
;
 Model peptides containing the 3-sulfanyl-norbornene amino acid, a
 conformationally constrained cysteine analogue effective inducer of
 310-helix secondary structures
;
_journal_name_full 'RSC Adv.'
_journal_paper_doi 10.1039/C5RA03805G
_journal_year 2015
_chemical_absolute_configuration ad
_chemical_formula_moiety 'C20 H28 N2 O3 S'
_chemical_formula_sum 'C20 H28 N2 O3 S'
_chemical_formula_weight 376.50
_chemical_name_systematic
;
  (1S,2R,3R,4R)-ethyl 2-((S)-2-aminopropanamido)-3-
(benzylthio)bicyclo[2.2.1]heptane-2-carboxylate
;
_space_group_IT_number 19
_symmetry_cell_setting orthorhombic
_symmetry_space_group_name_Hall 'P 2ac 2ab'
_symmetry_space_group_name_H-M 'P 21 21 21'
_atom_sites_solution_hydrogens geom
_atom_sites_solution_primary direct
_atom_sites_solution_secondary difmap
_audit_conform_dict_location ftp://ftp.iucr.org/pub/cif_core.dic
_audit_conform_dict_name cif_core.dic
_audit_conform_dict_version 2.4
_audit_creation_date 15/02/2014
_audit_creation_method SHELXL-97
_audit_update_record
;
2014-02-28 deposited with the CCDC.
2015-03-26 downloaded from the CCDC.
;
_cell_angle_alpha 90.00
_cell_angle_beta 90.00
_cell_angle_gamma 90.00
_cell_formula_units_Z 4
_cell_length_a 11.545(2)
_cell_length_b 13.276(3)
_cell_length_c 13.627(3)
_cell_measurement_reflns_used 4277
_cell_measurement_temperature 293(2)
_cell_measurement_theta_max 19.1
_cell_measurement_theta_min 2.3
_cell_volume 2088.6(8)
_computing_cell_refinement 'SAINT+ (Bruker AXS, Madison (USA) m1994-1996)'
_computing_data_collection 'SAINT+ (Bruker AXS, Madison (USA) 1994-1996)'
_computing_data_reduction 'SAINT+ (Bruker AXS, Madison (USA) 1994-1996)'
_computing_molecular_graphics 'Diamond v3.2i (Brandenburg, 2012)'
_computing_structure_refinement 'SHELXL-97 (Sheldrick, 1997)'
_computing_structure_solution 'SHELXS-97 (Sheldrick, 1997)'
_diffrn_ambient_temperature 293(2)
_diffrn_measured_fraction_theta_full 1.000
_diffrn_measured_fraction_theta_max 1.000
_diffrn_measurement_device_type 'Bruker AXS APEX CCD area-detector'
_diffrn_measurement_method \w-scan
_diffrn_radiation_monochromator graphite
_diffrn_radiation_source 'fine-focus sealed tube'
_diffrn_radiation_type MoK\a
_diffrn_radiation_wavelength 0.71073
_diffrn_reflns_av_R_equivalents 0.0438
_diffrn_reflns_av_sigmaI/netI 0.0308
_diffrn_reflns_limit_h_max 15
_diffrn_reflns_limit_h_min -15
_diffrn_reflns_limit_k_max 17
_diffrn_reflns_limit_k_min -17
_diffrn_reflns_limit_l_max 17
_diffrn_reflns_limit_l_min -17
_diffrn_reflns_number 27663
_diffrn_reflns_theta_full 27.51
_diffrn_reflns_theta_max 27.51
_diffrn_reflns_theta_min 2.14
_exptl_absorpt_coefficient_mu 0.175
_exptl_absorpt_correction_T_max 0.746
_exptl_absorpt_correction_T_min 0.663
_exptl_absorpt_correction_type empirical
_exptl_absorpt_process_details 'TWINABS-2007/4; Sheldrick, 2004'
_exptl_crystal_colour 'pale yellow'
_exptl_crystal_density_diffrn 1.197
_exptl_crystal_density_method 'not measured'
_exptl_crystal_description prism
_exptl_crystal_F_000 808
_exptl_crystal_size_max 0.23
_exptl_crystal_size_mid 0.18
_exptl_crystal_size_min 0.10
_refine_diff_density_max 0.286
_refine_diff_density_min -0.243
_refine_diff_density_rms 0.033
_refine_ls_abs_structure_details 'Flack H D (1983), Acta Cryst. A39, 876-881'
_refine_ls_abs_structure_Flack -0.03(9)
_refine_ls_extinction_method none
_refine_ls_goodness_of_fit_ref 1.019
_refine_ls_hydrogen_treatment mixed
_refine_ls_matrix_type full
_refine_ls_number_parameters 242
_refine_ls_number_reflns 4800
_refine_ls_number_restraints 0
_refine_ls_restrained_S_all 1.019
_refine_ls_R_factor_all 0.0738
_refine_ls_R_factor_gt 0.0468
_refine_ls_shift/su_max 0.001
_refine_ls_shift/su_mean 0.000
_refine_ls_structure_factor_coef Fsqd
_refine_ls_weighting_details 'calc w=1/[\s^2^(Fo^2^)+(0.0553P)^2^+0.3574P] where P=(Fo^2^+2Fc^2^)/3'
_refine_ls_weighting_scheme calc
_refine_ls_wR_factor_gt 0.1082
_refine_ls_wR_factor_ref 0.1231
_reflns_number_gt 3447
_reflns_number_total 4800
_reflns_threshold_expression >2sigma(I)
_cod_data_source_file c5ra03805g2.cif
_cod_data_source_block compound7
_cod_original_cell_volume 2088.6(7)
_cod_database_code 7220025

loop_
_symmetry_equiv_pos_as_xyz
'x, y, z'
'-x+1/2, -y, z+1/2'
'-x, y+1/2, -z+1/2'
'x+1/2, -y+1/2, -z'

loop_
_atom_site_label
_atom_site_type_symbol
_atom_site_fract_x
_atom_site_fract_y
_atom_site_fract_z
_atom_site_U_iso_or_equiv
_atom_site_adp_type
_atom_site_occupancy
_atom_site_symmetry_multiplicity
_atom_site_calc_flag
_atom_site_refinement_flags
C1 C -0.1234(3) -0.1645(4) 0.6847(3) 0.1030(13) Uani 1 1 d .
H1 H -0.2026 -0.1773 0.6813 0.124 Uiso 1 1 calc R
C2 C -0.0517(4) -0.2357(3) 0.7237(3) 0.1089(13) Uani 1 1 d .
H2 H -0.0816 -0.2956 0.7486 0.131 Uiso 1 1 calc R
C3 C 0.0688(3) -0.2168(2) 0.7256(3) 0.0843(9) Uani 1 1 d .
H3 H 0.1195 -0.2647 0.7509 0.101 Uiso 1 1 calc R
C4 C 0.1097(2) -0.1281(2) 0.6903(2) 0.0625(7) Uani 1 1 d .
C5 C 0.0327(3) -0.0582(3) 0.6532(2) 0.0769(8) Uani 1 1 d .
H5 H 0.0602 0.0028 0.6291 0.092 Uiso 1 1 calc R
C6 C -0.0831(3) -0.0777(3) 0.6515(3) 0.0919(10) Uani 1 1 d .
H6 H -0.1341 -0.0298 0.6269 0.110 Uiso 1 1 calc R
C7 C 0.2371(2) -0.1042(2) 0.6924(2) 0.0768(8) Uani 1 1 d .
H7A H 0.2613 -0.0773 0.6295 0.092 Uiso 1 1 calc R
H7B H 0.2813 -0.1649 0.7054 0.092 Uiso 1 1 calc R
C8 C 0.41805(18) 0.00043(19) 0.78580(18) 0.0565(6) Uani 1 1 d .
H8 H 0.4513 -0.0670 0.7775 0.068 Uiso 1 1 calc R
C9 C 0.47324(18) 0.07184(18) 0.70475(19) 0.0527(5) Uani 1 1 d .
C10 C 0.5508(2) 0.1413(2) 0.7681(2) 0.0670(7) Uani 1 1 d .
H10 H 0.6150 0.1726 0.7322 0.080 Uiso 1 1 calc R
C11 C 0.4748(3) 0.2152(2) 0.8240(2) 0.0774(8) Uani 1 1 d .
H11A H 0.4195 0.2476 0.7807 0.093 Uiso 1 1 calc R
H11B H 0.5212 0.2665 0.8562 0.093 Uiso 1 1 calc R
C12 C 0.4130(3) 0.1474(2) 0.8999(2) 0.0790(8) Uani 1 1 d .
H12A H 0.4284 0.1700 0.9664 0.095 Uiso 1 1 calc R
H12B H 0.3299 0.1467 0.8891 0.095 Uiso 1 1 calc R
C13 C 0.4653(3) 0.0446(2) 0.8815(2) 0.0721(8) Uani 1 1 d .
H13 H 0.4605 -0.0013 0.9377 0.087 Uiso 1 1 calc R
C14 C 0.5885(3) 0.0701(3) 0.8505(2) 0.0852(9) Uani 1 1 d .
H14A H 0.6310 0.0120 0.8266 0.102 Uiso 1 1 calc R
H14B H 0.6321 0.1040 0.9016 0.102 Uiso 1 1 calc R
C15 C 0.5460(2) 0.0087(2) 0.6336(2) 0.0645(7) Uani 1 1 d .
C16 C 0.5402(4) -0.0886(3) 0.4869(3) 0.1033(12) Uani 1 1 d .
H16A H 0.4915 -0.1436 0.4645 0.124 Uiso 1 1 calc R
H16B H 0.6114 -0.1173 0.5125 0.124 Uiso 1 1 calc R
C17 C 0.5672(4) -0.0225(3) 0.4041(2) 0.1042(11) Uani 1 1 d .
H17A H 0.6082 -0.0599 0.3549 0.156 Uiso 1 1 calc R
H17B H 0.6146 0.0324 0.4264 0.156 Uiso 1 1 calc R
H17C H 0.4966 0.0035 0.3768 0.156 Uiso 1 1 calc R
C18 C 0.4141(2) 0.18177(19) 0.5720(2) 0.0587(6) Uani 1 1 d .
C19 C 0.3148(2) 0.2215(2) 0.5112(2) 0.0648(7) Uani 1 1 d .
C20 C 0.3163(4) 0.3311(3) 0.5058(5) 0.159(3) Uani 1 1 d .
H20A H 0.2524 0.3538 0.4665 0.238 Uiso 1 1 calc R
H20B H 0.3877 0.3530 0.4766 0.238 Uiso 1 1 calc R
H20C H 0.3098 0.3587 0.5707 0.238 Uiso 1 1 calc R
N1 N 0.38628(17) 0.12523(16) 0.64919(16) 0.0531(5) Uani 1 1 d .
N2 N 0.2064(3) 0.1807(3) 0.5412(3) 0.1516(19) Uani 1 1 d .
H2A H 0.2125 0.1128 0.5411 0.227 Uiso 1 1 d .
H2B H 0.1527 0.1975 0.4964 0.227 Uiso 1 1 d .
O1 O 0.64769(16) -0.0045(2) 0.64149(19) 0.1020(7) Uani 1 1 d .
O2 O 0.48084(18) -0.03372(16) 0.56474(15) 0.0770(5) Uani 1 1 d .
O3 O 0.51496(17) 0.20144(18) 0.55176(18) 0.0911(7) Uani 1 1 d .
S1 S 0.26240(5) -0.01211(5) 0.78841(5) 0.06035(18) Uani 1 1 d .
HN1 H 0.315(2) 0.110(2) 0.6581(19) 0.064(8) Uiso 1 1 d .
H19 H 0.326(3) 0.194(2) 0.450(2) 0.077 Uiso 1 1 d .

loop_
_atom_site_aniso_label
_atom_site_aniso_U_11
_atom_site_aniso_U_22
_atom_site_aniso_U_33
_atom_site_aniso_U_23
_atom_site_aniso_U_13
_atom_site_aniso_U_12
C1 0.0544(18) 0.145(4) 0.110(3) -0.020(3) 0.0004(19) -0.015(2)
C2 0.107(3) 0.104(3) 0.116(3) -0.005(3) 0.015(3) -0.048(2)
C3 0.083(2) 0.0757(19) 0.094(2) 0.0003(18) -0.0028(19) -0.0108(16)
C4 0.0500(13) 0.0746(17) 0.0629(16) -0.0078(13) 0.0041(12) -0.0044(12)
C5 0.0645(18) 0.098(2) 0.0683(17) 0.0025(16) 0.0029(14) 0.0049(16)
C6 0.063(2) 0.127(3) 0.086(2) -0.007(2) -0.0078(17) 0.006(2)
C7 0.0524(14) 0.0796(17) 0.099(2) -0.0161(16) 0.0113(15) -0.0039(14)
C8 0.0452(11) 0.0601(14) 0.0643(13) 0.0131(14) -0.0042(11) -0.0003(10)
C9 0.0366(11) 0.0579(13) 0.0637(14) 0.0138(12) -0.0016(11) 0.0021(9)
C10 0.0484(13) 0.0747(17) 0.0779(18) 0.0101(15) -0.0082(13) -0.0129(12)
C11 0.084(2) 0.0711(18) 0.0768(19) -0.0032(15) -0.0056(16) -0.0151(16)
C12 0.085(2) 0.086(2) 0.0664(17) -0.0010(15) -0.0066(16) -0.0126(17)
C13 0.0707(17) 0.0797(19) 0.0660(17) 0.0191(14) -0.0147(13) -0.0105(15)
C14 0.0634(18) 0.104(2) 0.088(2) 0.0130(19) -0.0248(16) -0.0106(17)
C15 0.0468(13) 0.0650(16) 0.0816(18) 0.0176(15) 0.0094(12) 0.0085(12)
C16 0.126(3) 0.099(3) 0.086(2) -0.004(2) 0.033(2) 0.018(2)
C17 0.116(3) 0.117(3) 0.080(2) 0.004(2) 0.019(2) -0.006(2)
C18 0.0499(14) 0.0577(14) 0.0685(16) 0.0141(13) 0.0050(12) 0.0009(11)
C19 0.0651(16) 0.0676(17) 0.0616(16) 0.0159(14) -0.0045(13) 0.0055(13)
C20 0.140(4) 0.060(2) 0.276(7) 0.038(3) -0.109(4) 0.005(2)
N1 0.0357(10) 0.0608(12) 0.0629(12) 0.0142(10) 0.0011(9) 0.0023(9)
N2 0.0591(17) 0.194(4) 0.201(4) 0.137(3) -0.034(2) -0.0205(19)
O1 0.0510(11) 0.1279(19) 0.1272(18) 0.0032(17) 0.0059(11) 0.0307(13)
O2 0.0735(12) 0.0810(13) 0.0765(12) -0.0062(10) 0.0151(11) 0.0031(10)
O3 0.0503(11) 0.1113(17) 0.1116(16) 0.0517(14) 0.0140(11) -0.0028(11)
S1 0.0471(3) 0.0685(4) 0.0654(3) 0.0066(3) 0.0063(3) -0.0062(3)

loop_
_atom_type_symbol
_atom_type_description
_atom_type_scat_dispersion_real
_atom_type_scat_dispersion_imag
_atom_type_scat_source
C C 0.0033 0.0016 'International Tables Vol C Tables 4.2.6.8 and 6.1.1.4'
H H 0.0000 0.0000 'International Tables Vol C Tables 4.2.6.8 and 6.1.1.4'
N N 0.0061 0.0033 'International Tables Vol C Tables 4.2.6.8 and 6.1.1.4'
O O 0.0106 0.0060 'International Tables Vol C Tables 4.2.6.8 and 6.1.1.4'
S S 0.1246 0.1234 'International Tables Vol C Tables 4.2.6.8 and 6.1.1.4'

loop_
_geom_angle_atom_site_label_1
_geom_angle_atom_site_label_2
_geom_angle_atom_site_label_3
_geom_angle
C6 C1 C2 121.5(3)
C6 C1 H1 119.2
C2 C1 H1 119.2
C1 C2 C3 118.7(4)
C1 C2 H2 120.6
C3 C2 H2 120.6
C4 C3 C2 119.3(3)
C4 C3 H3 120.3
C2 C3 H3 120.3
C3 C4 C5 119.3(3)
C3 C4 C7 121.1(3)
C5 C4 C7 119.7(3)
C6 C5 C4 120.7(3)
C6 C5 H5 119.6
C4 C5 H5 119.6
C1 C6 C5 120.4(4)
C1 C6 H6 119.8
C5 C6 H6 119.8
C4 C7 S1 108.27(19)
C4 C7 H7A 110.0
S1 C7 H7A 110.0
C4 C7 H7B 110.0
S1 C7 H7B 110.0
H7A C7 H7B 108.4
C13 C8 C9 102.8(2)
C13 C8 S1 111.92(18)
C9 C8 S1 117.91(15)
C13 C8 H8 107.9
C9 C8 H8 107.9
S1 C8 H8 107.9
N1 C9 C15 108.5(2)
N1 C9 C10 113.7(2)
C15 C9 C10 111.2(2)
N1 C9 C8 112.25(17)
C15 C9 C8 109.45(19)
C10 C9 C8 101.53(19)
C11 C10 C14 101.2(3)
C11 C10 C9 109.3(2)
C14 C10 C9 101.8(2)
C11 C10 H10 114.3
C14 C10 H10 114.3
C9 C10 H10 114.3
C10 C11 C12 103.1(2)
C10 C11 H11A 111.2
C12 C11 H11A 111.2
C10 C11 H11B 111.2
C12 C11 H11B 111.2
H11A C11 H11B 109.1
C13 C12 C11 103.3(3)
C13 C12 H12A 111.1
C11 C12 H12A 111.1
C13 C12 H12B 111.1
C11 C12 H12B 111.1
H12A C12 H12B 109.1
C12 C13 C14 102.6(3)
C12 C13 C8 110.2(2)
C14 C13 C8 100.5(2)
C12 C13 H13 114.1
C14 C13 H13 114.1
C8 C13 H13 114.1
C13 C14 C10 94.3(2)
C13 C14 H14A 112.9
C10 C14 H14A 112.9
C13 C14 H14B 112.9
C10 C14 H14B 112.9
H14A C14 H14B 110.3
O1 C15 O2 124.0(3)
O1 C15 C9 124.2(3)
O2 C15 C9 111.7(2)
O2 C16 C17 111.2(3)
O2 C16 H16A 109.4
C17 C16 H16A 109.4
O2 C16 H16B 109.4
C17 C16 H16B 109.4
H16A C16 H16B 108.0
C16 C17 H17A 109.5
C16 C17 H17B 109.5
H17A C17 H17B 109.5
C16 C17 H17C 109.5
H17A C17 H17C 109.5
H17B C17 H17C 109.5
O3 C18 N1 121.8(2)
O3 C18 C19 121.6(2)
N1 C18 C19 116.6(2)
N2 C19 C20 113.9(4)
N2 C19 C18 112.2(2)
C20 C19 C18 111.6(3)
N2 C19 H19 103(2)
C20 C19 H19 110.6(19)
C18 C19 H19 104.6(19)
C19 C20 H20A 109.5
C19 C20 H20B 109.5
H20A C20 H20B 109.5
C19 C20 H20C 109.5
H20A C20 H20C 109.5
H20B C20 H20C 109.5
C18 N1 C9 121.6(2)
C18 N1 HN1 118.5(18)
C9 N1 HN1 118.6(19)
C19 N2 H2A 108.1
C19 N2 H2B 108.5
H2A N2 H2B 107.5
C15 O2 C16 117.4(3)
C8 S1 C7 102.03(12)

loop_
_geom_bond_atom_site_label_1
_geom_bond_atom_site_label_2
_geom_bond_distance
C1 C6 1.322(5)
C1 C2 1.365(6)
C1 H1 0.9300
C2 C3 1.415(5)
C2 H2 0.9300
C3 C4 1.357(4)
C3 H3 0.9300
C4 C5 1.381(4)
C4 C7 1.504(4)
C5 C6 1.362(4)
C5 H5 0.9300
C6 H6 0.9300
C7 S1 1.814(3)
C7 H7A 0.9700
C7 H7B 0.9700
C8 C13 1.530(4)
C8 C9 1.589(3)
C8 S1 1.805(2)
C8 H8 0.9800
C9 N1 1.443(3)
C9 C15 1.532(4)
C9 C10 1.548(4)
C10 C11 1.521(4)
C10 C14 1.531(4)
C10 H10 0.9800
C11 C12 1.546(4)
C11 H11A 0.9700
C11 H11B 0.9700
C12 C13 1.514(4)
C12 H12A 0.9700
C12 H12B 0.9700
C13 C14 1.522(4)
C13 H13 0.9800
C14 H14A 0.9700
C14 H14B 0.9700
C15 O1 1.192(3)
C15 O2 1.328(3)
C16 O2 1.459(4)
C16 C17 1.463(5)
C16 H16A 0.9700
C16 H16B 0.9700
C17 H17A 0.9600
C17 H17B 0.9600
C17 H17C 0.9600
C18 O3 1.225(3)
C18 N1 1.331(3)
C18 C19 1.509(4)
C19 N2 1.423(4)
C19 C20 1.457(5)
C19 H19 0.92(3)
C20 H20A 0.9600
C20 H20B 0.9600
C20 H20C 0.9600
N1 HN1 0.85(3)
N2 H2A 0.904
N2 H2B 0.898

loop_
_geom_torsion_atom_site_label_1
_geom_torsion_atom_site_label_2
_geom_torsion_atom_site_label_3
_geom_torsion_atom_site_label_4
_geom_torsion
C6 C1 C2 C3 -2.0(6)
C1 C2 C3 C4 1.1(6)
C2 C3 C4 C5 0.0(5)
C2 C3 C4 C7 179.0(3)
C3 C4 C5 C6 -0.2(5)
C7 C4 C5 C6 -179.3(3)
C2 C1 C6 C5 1.7(6)
C4 C5 C6 C1 -0.6(5)
C3 C4 C7 S1 -105.9(3)
C5 C4 C7 S1 73.1(3)
C13 C8 C9 N1 -118.0(2)
S1 C8 C9 N1 5.6(3)
C13 C8 C9 C15 121.5(2)
S1 C8 C9 C15 -115.0(2)
C13 C8 C9 C10 3.8(2)
S1 C8 C9 C10 127.40(19)
N1 C9 C10 C11 47.1(3)
C15 C9 C10 C11 170.0(2)
C8 C9 C10 C11 -73.6(2)
N1 C9 C10 C14 153.7(2)
C15 C9 C10 C14 -83.4(3)
C8 C9 C10 C14 32.9(2)
C14 C10 C11 C12 -37.0(3)
C9 C10 C11 C12 69.9(3)
C10 C11 C12 C13 2.7(3)
C11 C12 C13 C14 32.9(3)
C11 C12 C13 C8 -73.4(3)
C9 C8 C13 C12 68.3(3)
S1 C8 C13 C12 -59.2(3)
C9 C8 C13 C14 -39.4(3)
S1 C8 C13 C14 -166.9(2)
C12 C13 C14 C10 -54.5(3)
C8 C13 C14 C10 59.1(3)
C11 C10 C14 C13 55.9(3)
C9 C10 C14 C13 -56.9(3)
N1 C9 C15 O1 142.9(3)
C10 C9 C15 O1 17.1(4)
C8 C9 C15 O1 -94.3(3)
N1 C9 C15 O2 -40.1(3)
C10 C9 C15 O2 -165.9(2)
C8 C9 C15 O2 82.7(2)
O3 C18 C19 N2 173.5(4)
N1 C18 C19 N2 -7.1(4)
O3 C18 C19 C20 -57.3(5)
N1 C18 C19 C20 122.1(4)
O3 C18 N1 C9 -9.2(4)
C19 C18 N1 C9 171.4(2)
C15 C9 N1 C18 -52.7(3)
C10 C9 N1 C18 71.7(3)
C8 C9 N1 C18 -173.8(2)
O1 C15 O2 C16 -8.4(4)
C9 C15 O2 C16 174.6(2)
C17 C16 O2 C15 -90.3(4)
C13 C8 S1 C7 -159.9(2)
C9 C8 S1 C7 81.2(2)
C4 C7 S1 C8 176.2(2)
